data_7030287
loop_
_publ_author_name
'Wang, Zhe'
'Jiang, Lu'
'Liu, Zhi-Pan'
'Gan, C. R. Raymond'
'Liu, Zhaolin'
'Zhang, Xin-Hai'
'Zhao, Jin'
'Hor, T. S. Andy'

_publ_section_title
;
 Facile formation and redox of benzoxazole-2-thiolate-bridged dinuclear
 Pt(II/III) complexes.
;
_journal_issue 40
_journal_name_full 'Dalton transactions (Cambridge, England : 2003)'
_journal_page_first 12568
_journal_page_last 12576
_journal_paper_doi 10.1039/c2dt31070h
_journal_volume 41
_journal_year 2012
_chemical_formula_sum 'C57 H38 Cl6 N6 O4 Pt2 S4'
_chemical_formula_weight 1602.05
_chemical_name_systematic
;
?
;
_space_group_IT_number 14
_symmetry_cell_setting monoclinic
_symmetry_space_group_name_Hall '-P 2yn'
_symmetry_space_group_name_H-M 'P 1 21/n 1'
_atom_sites_solution_hydrogens geom
_atom_sites_solution_primary direct
_atom_sites_solution_secondary difmap
_audit_creation_method SHELXL-97
_cell_angle_alpha 90.00
_cell_angle_beta 95.1340(10)
_cell_angle_gamma 90.00
_cell_formula_units_Z 4
_cell_length_a 14.2649(9)
_cell_length_b 18.2230(12)
_cell_length_c 21.3226(14)
_cell_measurement_reflns_used 9898
_cell_measurement_temperature 100(2)
_cell_measurement_theta_max 28.28
_cell_measurement_theta_min 2.22
_cell_volume 5520.6(6)
_computing_cell_refinement 'Bruker SAINT'
_computing_data_collection 'Bruker APEX2'
_computing_data_reduction 'Bruker SAINT'
_computing_molecular_graphics 'Bruker SHELXTL'
_computing_publication_material 'Bruker SHELXTL'
_computing_structure_refinement 'SHELXL-97 (Sheldrick, 1997)'
_computing_structure_solution 'SHELXS-97 (Sheldrick, 1990)'
_diffrn_ambient_temperature 100(2)
_diffrn_measured_fraction_theta_full 0.999
_diffrn_measured_fraction_theta_max 0.999
_diffrn_measurement_device_type 'Bruker APEX-II CCD'
_diffrn_measurement_method '\f and \w scans'
_diffrn_radiation_monochromator graphite
_diffrn_radiation_source 'fine-focus sealed tube'
_diffrn_radiation_type MoK\a
_diffrn_radiation_wavelength 0.71073
_diffrn_reflns_av_R_equivalents 0.0342
_diffrn_reflns_av_sigmaI/netI 0.0385
_diffrn_reflns_limit_h_max 18
_diffrn_reflns_limit_h_min -16
_diffrn_reflns_limit_k_max 23
_diffrn_reflns_limit_k_min -20
_diffrn_reflns_limit_l_max 27
_diffrn_reflns_limit_l_min -27
_diffrn_reflns_number 39123
_diffrn_reflns_theta_full 27.50
_diffrn_reflns_theta_max 27.50
_diffrn_reflns_theta_min 2.11
_diffrn_standards_number 0
_exptl_absorpt_coefficient_mu 5.559
_exptl_absorpt_correction_T_max 0.3488
_exptl_absorpt_correction_T_min 0.2146
_exptl_absorpt_correction_type multi-scan
_exptl_absorpt_process_details 'Sadabs, (Sheldrick 2008)'
_exptl_crystal_colour Red
_exptl_crystal_density_diffrn 1.928
_exptl_crystal_density_meas ?
_exptl_crystal_density_method 'not measured'
_exptl_crystal_description Block
_exptl_crystal_F_000 3104
_exptl_crystal_size_max 0.40
_exptl_crystal_size_mid 0.36
_exptl_crystal_size_min 0.24
_refine_diff_density_max 2.298
_refine_diff_density_min -1.498
_refine_diff_density_rms 0.172
_refine_ls_extinction_method none
_refine_ls_goodness_of_fit_ref 1.054
_refine_ls_hydrogen_treatment constr
_refine_ls_matrix_type full
_refine_ls_number_parameters 737
_refine_ls_number_reflns 12676
_refine_ls_number_restraints 52
_refine_ls_restrained_S_all 1.070
_refine_ls_R_factor_all 0.0518
_refine_ls_R_factor_gt 0.0395
_refine_ls_shift/su_max 0.002
_refine_ls_shift/su_mean 0.000
_refine_ls_structure_factor_coef Fsqd
_refine_ls_weighting_details 'calc w=1/[\s^2^(Fo^2^)+(0.0498P)^2^+25.9246P] where P=(Fo^2^+2Fc^2^)/3'
_refine_ls_weighting_scheme calc
_refine_ls_wR_factor_gt 0.1032
_refine_ls_wR_factor_ref 0.1097
_reflns_number_gt 10202
_reflns_number_total 12676
_reflns_threshold_expression >2sigma(I)
_cod_data_source_file c2dt31070h.txt
_cod_data_source_block c091
_cod_depositor_comments
;
The following automatic conversions were performed:

'_symmetry_cell_setting' value 'Monoclinic' changed to 'monoclinic'
according to
/usr/data/users/saulius/automatic-downloads/retrospective/RSC/lib/dictionaries/cif_core.dic
dictionary named 'cif_core.dic' version 2.4.2 from
2011-04-26.

'_exptl_absorpt_correction_type' value 'Multi-scan'
changed to 'multi-scan' according to
/usr/data/users/saulius/automatic-downloads/retrospective/RSC/lib/dictionaries/cif_core.dic
dictionary named 'cif_core.dic' version 2.4.2 from 2011-04-26.

Automatic conversion script
Id: cif_fix_values 2281 2013-09-26 08:29:07Z andrius 

The following automatic conversions were performed:

'_exptl_crystal_density_meas' value 'Not measured' was changed to '?'
- the value is perceived as not measured.

Automatic conversion script
Id: cif_fix_values 3008 2015-01-20 13:52:24Z robertas 
;
_cod_original_sg_symbol_H-M P2(1)/n
_cod_database_code 7030287

loop_
_symmetry_equiv_pos_as_xyz
'x, y, z'
'-x+1/2, y+1/2, -z+1/2'
'-x, -y, -z'
'x-1/2, -y-1/2, z-1/2'

loop_
_atom_site_label
_atom_site_type_symbol
_atom_site_fract_x
_atom_site_fract_y
_atom_site_fract_z
_atom_site_U_iso_or_equiv
_atom_site_adp_type
_atom_site_occupancy
_atom_site_symmetry_multiplicity
_atom_site_calc_flag
_atom_site_refinement_flags
_atom_site_disorder_assembly
_atom_site_disorder_group
C1X C 0.3136(15) 0.8950(17) 0.1359(11) 0.078(4) Uiso 0.340(4) 1 d PD A 2
H1X1 H 0.2882 0.8453 0.1264 0.093 Uiso 0.340(4) 1 calc PR A 2
H1X2 H 0.3293 0.9183 0.0963 0.093 Uiso 0.340(4) 1 calc PR A 2
Cl2X Cl 0.4121(7) 0.8906(6) 0.1899(5) 0.098(3) Uiso 0.340(4) 1 d PD A 2
Cl1X Cl 0.2319(12) 0.9485(12) 0.1730(10) 0.098(3) Uiso 0.340(4) 1 d PD A 2
C2X C 1.293(2) 0.792(2) 0.3808(19) 0.085(4) Uiso 0.340(4) 1 d PD A 2
H2X1 H 1.2902 0.7413 0.3645 0.102 Uiso 0.340(4) 1 calc PR A 2
H2X2 H 1.2394 0.7993 0.4069 0.102 Uiso 0.340(4) 1 calc PR A 2
Cl3X Cl 1.3975(11) 0.8063(8) 0.4260(7) 0.122(3) Uiso 0.340(4) 1 d PD A 2
Cl4X Cl 1.2835(9) 0.8515(7) 0.3204(6) 0.122(3) Uiso 0.340(4) 1 d PD A 2
C3X C 0.563(5) 0.9031(16) 0.098(2) 0.218(12) Uiso 0.340(4) 1 d PD A 2
H3X1 H 0.5181 0.8713 0.1183 0.262 Uiso 0.340(4) 1 calc PR A 2
H3X2 H 0.6122 0.8718 0.0819 0.262 Uiso 0.340(4) 1 calc PR A 2
Cl5X Cl 0.5039(11) 0.9547(9) 0.0364(7) 0.162(4) Uiso 0.340(4) 1 d PD . 2
Cl6X Cl 0.6133(12) 0.9683(10) 0.1517(7) 0.162(4) Uiso 0.340(4) 1 d PD A 2
C1S C 0.2331(12) 0.9083(8) 0.1005(6) 0.078(4) Uiso 0.660(4) 1 d PD A 1
H1S1 H 0.1936 0.8638 0.0934 0.093 Uiso 0.660(4) 1 calc PR A 1
H1S2 H 0.2993 0.8946 0.0959 0.093 Uiso 0.660(4) 1 calc PR A 1
Cl1 Cl 0.2238(5) 0.9395(5) 0.1700(5) 0.104(3) Uani 0.660(4) 1 d PDU A 1
Cl2 Cl 0.1974(3) 0.9737(2) 0.0466(2) 0.0721(11) Uani 0.660(4) 1 d PDU A 1
C2S C 1.3104(12) 0.7903(12) 0.3904(12) 0.085(4) Uiso 0.660(4) 1 d PD A 1
H2S1 H 1.2925 0.7709 0.4310 0.102 Uiso 0.660(4) 1 calc PR A 1
H2S2 H 1.3291 0.7479 0.3653 0.102 Uiso 0.660(4) 1 calc PR A 1
Cl3 Cl 1.4036(3) 0.8433(4) 0.4051(3) 0.103(2) Uani 0.660(4) 1 d PDU A 1
Cl4 Cl 1.2134(3) 0.8292(4) 0.3518(2) 0.1006(18) Uani 0.660(4) 1 d PDU A 1
C3S C 0.563(2) 0.9268(16) 0.1036(14) 0.218(12) Uiso 0.660(4) 1 d PD A 1
H3S1 H 0.5974 0.8798 0.1062 0.262 Uiso 0.660(4) 1 calc PR A 1
H3S2 H 0.5215 0.9270 0.0636 0.262 Uiso 0.660(4) 1 calc PR A 1
Cl5 Cl 0.6463(4) 1.0024(2) 0.1027(4) 0.132(3) Uani 0.660(4) 1 d PDU A 1
Cl6 Cl 0.4890(5) 0.9330(4) 0.1698(3) 0.130(2) Uani 0.660(4) 1 d PDU A 1
Pt4 Pt 1.0534(6) 0.7070(4) 0.2883(4) 0.024(2) Uiso 0.0272(10) 1 d P . 3
Pt3 Pt 1.1309(6) 0.7124(4) 0.4077(4) 0.023(2) Uiso 0.0272(10) 1 d P . 3
Pt1 Pt 0.841201(14) 0.788694(10) 0.443925(9) 0.01677(7) Uani 1 1 d . . .
Pt2 Pt 0.764775(14) 0.784841(10) 0.323854(9) 0.01812(7) Uani 1 1 d . . .
S1 S 0.84020(10) 0.67458(7) 0.31033(6) 0.0219(3) Uani 1 1 d . . .
S2 S 0.76002(10) 0.68317(8) 0.46388(6) 0.0228(3) Uani 1 1 d . . .
S3 S 0.90908(10) 0.77802(8) 0.55494(6) 0.0234(3) Uani 1 1 d . . .
S4 S 0.69249(11) 0.76954(8) 0.21520(7) 0.0255(3) Uani 1 1 d . . .
O1 O 1.0083(3) 0.6325(2) 0.35464(19) 0.0293(9) Uani 1 1 d . . .
O2 O 0.5988(3) 0.6319(2) 0.41522(18) 0.0262(9) Uani 1 1 d . . .
O3 O 0.7571(4) 0.7725(3) 0.6203(2) 0.0457(12) Uani 1 1 d . . .
O4 O 0.7904(3) 0.8619(2) 0.15252(19) 0.0331(10) Uani 1 1 d . . .
N1 N 0.9520(3) 0.7212(2) 0.4133(2) 0.0207(9) Uani 1 1 d . . .
N2 N 0.6496(3) 0.7245(3) 0.3584(2) 0.0213(9) Uani 1 1 d . . .
N3 N 0.8246(3) 0.8839(3) 0.6154(2) 0.0245(10) Uani 1 1 d . . .
N4 N 0.8399(4) 0.7449(3) 0.1463(2) 0.0371(13) Uani 1 1 d . . .
N6 N 0.7017(4) 0.8863(3) 0.3268(2) 0.0248(10) Uani 1 1 d . . .
N5 N 0.9112(3) 0.8864(2) 0.4329(2) 0.0208(9) Uani 1 1 d . . .
C1 C 0.9352(4) 0.6786(3) 0.3642(2) 0.0205(11) Uani 1 1 d . . .
C2 C 1.0431(4) 0.7037(3) 0.4395(3) 0.0244(12) Uani 1 1 d . . .
C3 C 1.0999(4) 0.7320(4) 0.4900(3) 0.0313(13) Uani 1 1 d . . .
H3 H 1.0782 0.7702 0.5154 0.038 Uiso 1 1 calc R . 3
C4 C 1.1894(5) 0.7026(5) 0.5023(3) 0.048(2) Uani 1 1 d . . .
H4 H 1.2299 0.7208 0.5366 0.058 Uiso 1 1 calc R B 3
C5 C 1.2205(5) 0.6462(5) 0.4644(4) 0.058(2) Uani 1 1 d . . .
H5 H 1.2815 0.6262 0.4746 0.070 Uiso 1 1 calc R . 3
C6 C 1.1659(5) 0.6182(5) 0.4126(3) 0.050(2) Uani 1 1 d . . .
H6 H 1.1877 0.5811 0.3861 0.060 Uiso 1 1 calc R C 3
C7 C 1.0771(4) 0.6491(4) 0.4027(3) 0.0320(14) Uani 1 1 d . . .
C8 C 0.6669(4) 0.6821(3) 0.4076(3) 0.0224(11) Uani 1 1 d . . .
C9 C 0.5604(4) 0.7025(3) 0.3311(3) 0.0258(12) Uani 1 1 d . . .
C10 C 0.5028(4) 0.7292(4) 0.2803(3) 0.0321(14) Uani 1 1 d . . .
H10 H 0.5212 0.7695 0.2559 0.039 Uiso 1 1 calc R . .
C11 C 0.4170(5) 0.6943(4) 0.2670(3) 0.0394(16) Uani 1 1 d . . .
H11 H 0.3762 0.7107 0.2322 0.047 Uiso 1 1 calc R . .
C12 C 0.3885(5) 0.6364(4) 0.3028(3) 0.0391(16) Uani 1 1 d . . .
H12 H 0.3291 0.6141 0.2921 0.047 Uiso 1 1 calc R . .
C13 C 0.4462(5) 0.6103(4) 0.3545(3) 0.0356(15) Uani 1 1 d . . .
H13 H 0.4283 0.5706 0.3796 0.043 Uiso 1 1 calc R . .
C14 C 0.5300(4) 0.6458(3) 0.3663(3) 0.0283(13) Uani 1 1 d . . .
C15 C 0.8253(5) 0.8131(4) 0.5984(3) 0.0318(14) Uani 1 1 d . . .
C16 C 0.7485(4) 0.8903(4) 0.6511(3) 0.0370(16) Uani 1 1 d . . .
C17 C 0.7170(6) 0.9516(6) 0.6803(4) 0.058(2) Uani 1 1 d . . .
H17 H 0.7461 0.9983 0.6783 0.070 Uiso 1 1 calc R . .
C18 C 0.6367(7) 0.9386(8) 0.7137(4) 0.087(4) Uani 1 1 d . . .
H18 H 0.6114 0.9781 0.7359 0.105 Uiso 1 1 calc R . .
C19 C 0.5937(7) 0.8699(9) 0.7152(4) 0.087(4) Uani 1 1 d . . .
H19 H 0.5383 0.8646 0.7364 0.104 Uiso 1 1 calc R . .
C20 C 0.6297(6) 0.8097(7) 0.6868(4) 0.070(3) Uani 1 1 d . . .
H20 H 0.6027 0.7623 0.6896 0.084 Uiso 1 1 calc R . .
C21 C 0.7068(5) 0.8218(4) 0.6540(3) 0.0388(16) Uani 1 1 d . . .
C22 C 0.7807(5) 0.7885(3) 0.1694(3) 0.0289(13) Uani 1 1 d . . .
C23 C 0.8946(5) 0.7892(4) 0.1119(3) 0.0434(18) Uani 1 1 d . . .
C24 C 0.9714(8) 0.7746(6) 0.0773(5) 0.072(3) Uani 1 1 d . . .
H24 H 0.9957 0.7264 0.0742 0.087 Uiso 1 1 calc R . .
C25 C 1.0096(8) 0.8317(7) 0.0486(5) 0.085(4) Uani 1 1 d . . .
H25 H 1.0612 0.8224 0.0245 0.102 Uiso 1 1 calc R . .
C26 C 0.9780(7) 0.9026(6) 0.0524(4) 0.071(3) Uani 1 1 d . . .
H26 H 1.0082 0.9399 0.0305 0.085 Uiso 1 1 calc R . .
C27 C 0.9043(6) 0.9222(5) 0.0867(3) 0.0489(19) Uani 1 1 d . . .
H27 H 0.8827 0.9712 0.0903 0.059 Uiso 1 1 calc R . .
C28 C 0.8642(5) 0.8614(4) 0.1159(3) 0.0368(15) Uani 1 1 d . . .
C29 C 0.9992(4) 0.8951(3) 0.4153(3) 0.0258(12) Uani 1 1 d . . .
H29 H 1.0362 0.8533 0.4076 0.031 Uiso 1 1 calc R . .
C30 C 1.0362(4) 0.9655(3) 0.4085(3) 0.0288(13) Uani 1 1 d . . .
H30 H 1.0980 0.9710 0.3959 0.035 Uiso 1 1 calc R . .
C31 C 0.9845(5) 1.0262(3) 0.4196(3) 0.0345(15) Uani 1 1 d . . .
H31 H 1.0102 1.0737 0.4148 0.041 Uiso 1 1 calc R . .
C32 C 0.8934(5) 1.0182(3) 0.4379(3) 0.0287(13) Uani 1 1 d . . .
C33 C 0.8316(5) 1.0774(3) 0.4515(3) 0.0326(15) Uani 1 1 d . . .
H33 H 0.8502 1.1266 0.4446 0.039 Uiso 1 1 calc R . .
C34 C 0.7473(5) 1.0645(3) 0.4740(3) 0.0358(15) Uani 1 1 d . . .
H34 H 0.7095 1.1049 0.4843 0.043 Uiso 1 1 calc R . .
C35 C 0.7133(5) 0.9905(3) 0.4827(3) 0.0306(14) Uani 1 1 d . . .
C36 C 0.6273(5) 0.9746(4) 0.5057(3) 0.0362(15) Uani 1 1 d . . .
H36 H 0.5882 1.0133 0.5179 0.043 Uiso 1 1 calc R . .
C37 C 0.5986(5) 0.9021(4) 0.5108(3) 0.0353(15) Uani 1 1 d . . .
H37 H 0.5403 0.8915 0.5271 0.042 Uiso 1 1 calc R . .
C38 C 0.6558(4) 0.8437(3) 0.4920(3) 0.0268(12) Uani 1 1 d . . .
H38 H 0.6346 0.7945 0.4949 0.032 Uiso 1 1 calc R . .
C39 C 0.7412(4) 0.8574(3) 0.4697(2) 0.0230(11) Uani 1 1 d . . .
C40 C 0.7704(4) 0.9315(3) 0.4663(3) 0.0249(12) Uani 1 1 d . . .
C41 C 0.8599(4) 0.9463(3) 0.4458(2) 0.0225(11) Uani 1 1 d . . .
C42 C 0.6161(4) 0.9018(3) 0.3425(3) 0.0300(13) Uani 1 1 d . . .
H42 H 0.5767 0.8630 0.3542 0.036 Uiso 1 1 calc R . .
C43 C 0.5822(5) 0.9739(4) 0.3420(3) 0.0402(17) Uani 1 1 d . . .
H43 H 0.5204 0.9838 0.3531 0.048 Uiso 1 1 calc R . .
C44 C 0.6397(6) 1.0308(4) 0.3254(3) 0.0429(18) Uani 1 1 d . . .
H44 H 0.6181 1.0801 0.3257 0.051 Uiso 1 1 calc R . .
C45 C 0.7293(5) 1.0149(3) 0.3082(3) 0.0374(16) Uani 1 1 d . . .
C46 C 0.7961(6) 1.0688(4) 0.2911(3) 0.046(2) Uani 1 1 d . . .
H46 H 0.7802 1.1193 0.2928 0.056 Uiso 1 1 calc R . .
C47 C 0.8804(6) 1.0498(4) 0.2728(3) 0.0430(19) Uani 1 1 d . . .
H47 H 0.9219 1.0870 0.2608 0.052 Uiso 1 1 calc R . .
C48 C 0.9088(5) 0.9747(4) 0.2709(3) 0.0388(17) Uani 1 1 d . . .
C49 C 0.9965(5) 0.9508(4) 0.2520(3) 0.0385(16) Uani 1 1 d . . .
H49 H 1.0406 0.9855 0.2392 0.046 Uiso 1 1 calc R . .
C50 C 1.0174(5) 0.8774(4) 0.2521(3) 0.0331(14) Uani 1 1 d . . .
H50 H 1.0751 0.8618 0.2374 0.040 Uiso 1 1 calc R . .
C51 C 0.9556(4) 0.8244(3) 0.2735(3) 0.0275(12) Uani 1 1 d . . .
H51 H 0.9732 0.7741 0.2742 0.033 Uiso 1 1 calc R . 3
C52 C 0.8703(4) 0.8448(3) 0.2933(3) 0.0237(11) Uani 1 1 d . . .
C53 C 0.8472(5) 0.9201(3) 0.2907(3) 0.0275(13) Uani 1 1 d . . .
C54 C 0.7574(4) 0.9412(3) 0.3088(3) 0.0266(13) Uani 1 1 d . . .

loop_
_atom_site_aniso_label
_atom_site_aniso_U_11
_atom_site_aniso_U_22
_atom_site_aniso_U_33
_atom_site_aniso_U_23
_atom_site_aniso_U_13
_atom_site_aniso_U_12
Cl1 0.071(3) 0.094(4) 0.155(5) -0.056(3) 0.054(3) -0.035(3)
Cl2 0.074(2) 0.0486(19) 0.093(3) -0.0164(18) 0.001(2) 0.0056(17)
Cl3 0.0351(17) 0.166(5) 0.111(4) -0.104(4) 0.027(2) -0.022(2)
Cl4 0.0397(19) 0.190(5) 0.072(3) 0.047(3) 0.0069(18) 0.003(3)
Cl5 0.095(4) 0.044(2) 0.264(8) 0.014(3) 0.067(4) 0.018(2)
Cl6 0.134(5) 0.133(5) 0.128(5) -0.025(4) 0.050(4) 0.042(4)
Pt1 0.02080(11) 0.01432(11) 0.01453(10) -0.00138(7) -0.00215(8) -0.00059(7)
Pt2 0.02327(12) 0.01464(11) 0.01548(11) -0.00112(7) -0.00360(8) -0.00029(7)
S1 0.0291(7) 0.0178(6) 0.0179(6) -0.0036(5) -0.0036(5) 0.0023(5)
S2 0.0277(7) 0.0204(7) 0.0197(6) 0.0005(5) -0.0020(5) -0.0048(5)
S3 0.0257(7) 0.0277(7) 0.0162(6) 0.0003(5) -0.0010(5) 0.0000(5)
S4 0.0313(8) 0.0247(7) 0.0192(6) -0.0027(5) -0.0050(6) -0.0005(6)
O1 0.027(2) 0.032(2) 0.027(2) -0.0064(18) -0.0020(17) 0.0085(18)
O2 0.027(2) 0.027(2) 0.024(2) -0.0070(16) 0.0007(16) -0.0081(17)
O3 0.042(3) 0.057(3) 0.038(3) 0.009(2) 0.006(2) -0.007(2)
O4 0.044(3) 0.032(2) 0.024(2) -0.0013(18) 0.0002(19) -0.003(2)
N1 0.024(2) 0.018(2) 0.019(2) 0.0000(17) -0.0025(18) 0.0002(18)
N2 0.019(2) 0.023(2) 0.021(2) -0.0039(18) -0.0031(18) -0.0021(18)
N3 0.021(2) 0.029(3) 0.023(2) -0.0036(19) 0.0023(19) 0.0003(19)
N4 0.042(3) 0.045(3) 0.025(3) 0.003(2) 0.004(2) 0.012(3)
N6 0.033(3) 0.018(2) 0.020(2) -0.0020(18) -0.012(2) 0.0027(19)
N5 0.030(3) 0.017(2) 0.014(2) -0.0008(16) -0.0050(18) -0.0031(18)
C1 0.027(3) 0.018(3) 0.017(2) 0.001(2) 0.003(2) 0.003(2)
C2 0.024(3) 0.026(3) 0.023(3) 0.002(2) 0.001(2) 0.005(2)
C3 0.029(3) 0.040(4) 0.024(3) -0.009(3) -0.002(2) 0.000(3)
C4 0.024(3) 0.086(6) 0.032(4) -0.006(4) -0.008(3) 0.017(4)
C5 0.034(4) 0.095(7) 0.043(4) -0.018(4) -0.012(3) 0.029(4)
C6 0.037(4) 0.072(6) 0.038(4) -0.019(4) -0.006(3) 0.026(4)
C7 0.031(3) 0.039(4) 0.025(3) -0.005(3) -0.001(2) 0.006(3)
C8 0.024(3) 0.021(3) 0.021(3) -0.005(2) 0.000(2) -0.005(2)
C9 0.025(3) 0.028(3) 0.023(3) -0.010(2) -0.001(2) -0.001(2)
C10 0.028(3) 0.038(3) 0.030(3) -0.010(3) 0.000(3) 0.002(3)
C11 0.026(3) 0.058(5) 0.033(3) -0.012(3) -0.006(3) -0.002(3)
C12 0.031(3) 0.053(4) 0.033(3) -0.014(3) 0.002(3) -0.008(3)
C13 0.031(3) 0.041(4) 0.035(3) -0.009(3) 0.008(3) -0.010(3)
C14 0.030(3) 0.032(3) 0.023(3) -0.009(2) 0.001(2) 0.000(2)
C15 0.031(3) 0.049(4) 0.014(3) 0.002(3) 0.000(2) 0.001(3)
C16 0.027(3) 0.066(5) 0.017(3) -0.008(3) -0.003(2) 0.008(3)
C17 0.044(4) 0.087(7) 0.040(4) -0.029(4) -0.016(3) 0.025(4)
C18 0.061(6) 0.162(12) 0.036(5) -0.043(6) -0.011(4) 0.066(7)
C19 0.051(6) 0.178(14) 0.033(5) 0.014(7) 0.007(4) 0.047(8)
C20 0.042(5) 0.124(9) 0.046(5) 0.036(5) 0.015(4) 0.007(5)
C21 0.033(4) 0.062(5) 0.021(3) 0.009(3) 0.000(3) 0.008(3)
C22 0.034(3) 0.030(3) 0.021(3) -0.004(2) -0.008(2) 0.000(2)
C23 0.043(4) 0.062(5) 0.025(3) 0.003(3) 0.007(3) 0.010(3)
C24 0.088(7) 0.075(7) 0.060(6) 0.013(5) 0.039(5) 0.028(6)
C25 0.091(8) 0.107(9) 0.065(6) 0.037(6) 0.055(6) 0.032(7)
C26 0.062(6) 0.101(8) 0.053(5) 0.036(5) 0.022(5) -0.002(6)
C27 0.051(5) 0.063(5) 0.031(4) 0.004(3) -0.007(3) -0.003(4)
C28 0.038(4) 0.052(4) 0.020(3) 0.006(3) -0.002(3) -0.005(3)
C29 0.030(3) 0.028(3) 0.017(3) 0.003(2) -0.006(2) -0.005(2)
C30 0.034(3) 0.031(3) 0.021(3) 0.002(2) -0.005(2) -0.015(3)
C31 0.051(4) 0.021(3) 0.028(3) 0.005(2) -0.016(3) -0.008(3)
C32 0.041(4) 0.019(3) 0.023(3) -0.001(2) -0.013(3) -0.004(2)
C33 0.054(4) 0.010(3) 0.031(3) -0.002(2) -0.015(3) 0.000(2)
C34 0.052(4) 0.021(3) 0.033(3) -0.007(2) -0.011(3) 0.011(3)
C35 0.041(4) 0.024(3) 0.024(3) -0.006(2) -0.011(3) 0.007(3)
C36 0.039(4) 0.038(4) 0.030(3) -0.008(3) -0.005(3) 0.015(3)
C37 0.030(3) 0.046(4) 0.030(3) -0.010(3) -0.001(3) 0.010(3)
C38 0.030(3) 0.028(3) 0.021(3) -0.001(2) -0.001(2) 0.004(2)
C39 0.027(3) 0.023(3) 0.018(2) -0.003(2) -0.005(2) 0.006(2)
C40 0.034(3) 0.021(3) 0.018(3) -0.005(2) -0.006(2) 0.002(2)
C41 0.037(3) 0.015(3) 0.014(2) -0.0018(19) -0.008(2) 0.003(2)
C42 0.032(3) 0.029(3) 0.027(3) -0.007(2) -0.011(3) 0.007(3)
C43 0.044(4) 0.042(4) 0.031(3) -0.007(3) -0.017(3) 0.020(3)
C44 0.059(5) 0.026(3) 0.039(4) -0.002(3) -0.023(3) 0.018(3)
C45 0.055(4) 0.021(3) 0.032(3) -0.001(2) -0.023(3) 0.005(3)
C46 0.078(6) 0.020(3) 0.035(4) 0.009(3) -0.030(4) -0.002(3)
C47 0.072(5) 0.026(3) 0.027(3) 0.011(3) -0.015(3) -0.015(3)
C48 0.060(5) 0.030(3) 0.023(3) 0.010(3) -0.015(3) -0.018(3)
C49 0.048(4) 0.044(4) 0.021(3) 0.011(3) -0.006(3) -0.021(3)
C50 0.038(4) 0.042(4) 0.019(3) 0.000(3) 0.001(3) -0.008(3)
C51 0.036(3) 0.029(3) 0.017(3) 0.001(2) -0.002(2) -0.004(3)
C52 0.030(3) 0.022(3) 0.018(3) 0.000(2) -0.004(2) -0.005(2)
C53 0.040(3) 0.022(3) 0.018(3) 0.005(2) -0.010(2) -0.003(2)
C54 0.041(3) 0.015(3) 0.021(3) 0.001(2) -0.014(2) -0.001(2)

loop_
_atom_type_symbol
_atom_type_description
_atom_type_scat_dispersion_real
_atom_type_scat_dispersion_imag
_atom_type_scat_source
C C 0.0033 0.0016 'International Tables Vol C Tables 4.2.6.8 and 6.1.1.4'
H H 0.0000 0.0000 'International Tables Vol C Tables 4.2.6.8 and 6.1.1.4'
N N 0.0061 0.0033 'International Tables Vol C Tables 4.2.6.8 and 6.1.1.4'
O O 0.0106 0.0060 'International Tables Vol C Tables 4.2.6.8 and 6.1.1.4'
S S 0.1246 0.1234 'International Tables Vol C Tables 4.2.6.8 and 6.1.1.4'
Pt Pt -1.7033 8.3905 'International Tables Vol C Tables 4.2.6.8 and 6.1.1.4'
Cl Cl 0.1484 0.1585 'International Tables Vol C Tables 4.2.6.8 and 6.1.1.4'

loop_
_geom_angle_atom_site_label_1
_geom_angle_atom_site_label_2
_geom_angle_atom_site_label_3
_geom_angle
_geom_angle_site_symmetry_1
_geom_angle_site_symmetry_3
Cl2X C1X Cl1X 104.9(12) . .
Cl2X C1X H1X1 110.8 . .
Cl1X C1X H1X1 110.8 . .
Cl2X C1X H1X2 110.8 . .
Cl1X C1X H1X2 110.8 . .
H1X1 C1X H1X2 108.8 . .
Cl4X C2X Cl3X 109.8(15) . .
Cl4X C2X H2X1 109.7 . .
Cl3X C2X H2X1 109.7 . .
Cl4X C2X H2X2 109.7 . .
Cl3X C2X H2X2 109.7 . .
H2X1 C2X H2X2 108.2 . .
Cl6X C3X Cl5X 105.3(15) . .
Cl6X C3X H3X1 110.7 . .
Cl5X C3X H3X1 110.7 . .
Cl6X C3X H3X2 110.7 . .
Cl5X C3X H3X2 110.7 . .
H3X1 C3X H3X2 108.8 . .
C3X Cl5X Cl5X 153(2) . 3_675
Cl1 C1S Cl2 109.3(10) . .
Cl1 C1S H1S1 109.8 . .
Cl2 C1S H1S1 109.8 . .
Cl1 C1S H1S2 109.8 . .
Cl2 C1S H1S2 109.8 . .
H1S1 C1S H1S2 108.3 . .
Cl3 C2S Cl4 117.1(11) . .
Cl3 C2S H2S1 108.0 . .
Cl4 C2S H2S1 108.0 . .
Cl3 C2S H2S2 108.0 . .
Cl4 C2S H2S2 108.0 . .
H2S1 C2S H2S2 107.3 . .
Cl5 C3S Cl6 112.4(13) . .
Cl5 C3S H3S1 109.1 . .
Cl6 C3S H3S1 109.1 . .
Cl5 C3S H3S2 109.1 . .
Cl6 C3S H3S2 109.1 . .
H3S1 C3S H3S2 107.9 . .
O1 Pt4 C19 100.3(5) . 4_675
O1 Pt4 C1 33.3(2) . .
C19 Pt4 C1 124.0(5) 4_675 .
O1 Pt4 C20 132.8(5) . 4_675
C19 Pt4 C20 32.9(4) 4_675 4_675
C1 Pt4 C20 154.0(5) . 4_675
O1 Pt4 C51 115.3(4) . .
C19 Pt4 C51 128.1(5) 4_675 .
C1 Pt4 C51 82.0(3) . .
C20 Pt4 C51 105.5(4) 4_675 .
O1 Pt4 Pt3 60.7(3) . .
C19 Pt4 Pt3 125.5(5) 4_675 .
C1 Pt4 Pt3 68.7(3) . .
C20 Pt4 Pt3 130.1(4) 4_675 .
C51 Pt4 Pt3 105.1(3) . .
C7 Pt3 C2 57.5(5) . .
C7 Pt3 C6 49.8(4) . .
C2 Pt3 C6 96.5(5) . .
C7 Pt3 C3 93.2(5) . .
C2 Pt3 C3 46.9(4) . .
C6 Pt3 C3 102.5(5) . .
C7 Pt3 C5 82.4(5) . .
C2 Pt3 C5 100.0(5) . .
C6 Pt3 C5 41.5(4) . .
C3 Pt3 C5 75.5(4) . .
C7 Pt3 C4 99.9(5) . .
C2 Pt3 C4 80.4(5) . .
C6 Pt3 C4 77.3(4) . .
C3 Pt3 C4 40.0(3) . .
C5 Pt3 C4 39.2(3) . .
C7 Pt3 O1 27.0(3) . .
C2 Pt3 O1 63.6(4) . .
C6 Pt3 O1 69.1(4) . .
C3 Pt3 O1 108.8(4) . .
C5 Pt3 O1 107.4(4) . .
C4 Pt3 O1 126.0(4) . .
C7 Pt3 Pt4 73.6(5) . .
C2 Pt3 Pt4 97.8(5) . .
C6 Pt3 Pt4 96.2(4) . .
C3 Pt3 Pt4 141.3(5) . .
C5 Pt3 Pt4 135.5(5) . .
C4 Pt3 Pt4 173.0(5) . .
O1 Pt3 Pt4 47.9(3) . .
C39 Pt1 N5 81.7(2) . .
C39 Pt1 N1 176.2(2) . .
N5 Pt1 N1 94.75(18) . .
C39 Pt1 S2 95.10(17) . .
N5 Pt1 S2 175.43(13) . .
N1 Pt1 S2 88.49(13) . .
C39 Pt1 S3 90.81(15) . .
N5 Pt1 S3 91.43(12) . .
N1 Pt1 S3 90.56(12) . .
S2 Pt1 S3 85.31(5) . .
C39 Pt1 Pt2 92.24(15) . .
N5 Pt1 Pt2 94.18(12) . .
N1 Pt1 Pt2 86.72(12) . .
S2 Pt1 Pt2 89.22(3) . .
S3 Pt1 Pt2 173.95(3) . .
C52 Pt2 N6 82.2(2) . .
C52 Pt2 N2 177.7(2) . .
N6 Pt2 N2 95.67(19) . .
C52 Pt2 S1 93.50(17) . .
N6 Pt2 S1 173.98(14) . .
N2 Pt2 S1 88.68(13) . .
C52 Pt2 S4 91.08(16) . .
N6 Pt2 S4 89.03(13) . .
N2 Pt2 S4 89.77(13) . .
S1 Pt2 S4 86.83(5) . .
C52 Pt2 Pt1 92.47(15) . .
N6 Pt2 Pt1 95.07(12) . .
N2 Pt2 Pt1 86.83(12) . .
S1 Pt2 Pt1 89.31(3) . .
S4 Pt2 Pt1 174.91(4) . .
C1 S1 Pt2 103.33(19) . .
C8 S2 Pt1 104.6(2) . .
C15 S3 Pt1 104.9(2) . .
C22 S4 Pt2 104.4(2) . .
C1 O1 C7 104.7(4) . .
C1 O1 Pt4 89.3(4) . .
C7 O1 Pt4 96.8(4) . .
C1 O1 Pt3 95.0(4) . .
C7 O1 Pt3 26.9(4) . .
Pt4 O1 Pt3 71.4(3) . .
C8 O2 C14 104.6(4) . .
C15 O3 C21 104.5(6) . .
C28 O4 C22 103.9(5) . .
C1 N1 C2 106.3(5) . .
C1 N1 Pt1 119.7(4) . .
C2 N1 Pt1 133.5(4) . .
C8 N2 C9 105.2(5) . .
C8 N2 Pt2 118.6(4) . .
C9 N2 Pt2 133.6(4) . .
C15 N3 C16 104.8(5) . .
C22 N4 C23 105.2(6) . .
C42 N6 C54 119.4(5) . .
C42 N6 Pt2 127.9(4) . .
C54 N6 Pt2 112.7(4) . .
C29 N5 C41 119.5(5) . .
C29 N5 Pt1 127.2(4) . .
C41 N5 Pt1 113.4(4) . .
N1 C1 O1 113.4(5) . .
N1 C1 S1 130.2(4) . .
O1 C1 S1 116.4(4) . .
N1 C1 Pt4 108.1(4) . .
O1 C1 Pt4 57.4(3) . .
S1 C1 Pt4 96.5(3) . .
C7 C2 C3 119.9(6) . .
C7 C2 N1 107.3(5) . .
C3 C2 N1 132.8(5) . .
C7 C2 Pt3 57.6(5) . .
C3 C2 Pt3 81.8(5) . .
N1 C2 Pt3 125.6(5) . .
C4 C3 C2 117.8(6) . .
C4 C3 Pt3 79.3(5) . .
C2 C3 Pt3 51.4(4) . .
C4 C3 H3 121.1 . .
C2 C3 H3 121.1 . .
Pt3 C3 H3 141.7 . .
C3 C4 C5 120.4(7) . .
C3 C4 Pt3 60.7(4) . .
C5 C4 Pt3 68.4(5) . .
C3 C4 H4 119.8 . .
C5 C4 H4 119.8 . .
Pt3 C4 H4 149.7 . .
C6 C5 C4 122.9(7) . .
C6 C5 Pt3 58.4(5) . .
C4 C5 Pt3 72.4(5) . .
C6 C5 H5 118.6 . .
C4 C5 H5 118.6 . .
Pt3 C5 H5 149.7 . .
C7 C6 C5 114.3(6) . .
C7 C6 Pt3 49.8(5) . .
C5 C6 Pt3 80.1(6) . .
C7 C6 H6 122.8 . .
C5 C6 H6 122.8 . .
Pt3 C6 H6 138.9 . .
C2 C7 C6 124.7(6) . .
C2 C7 Pt3 64.9(5) . .
C6 C7 Pt3 80.4(6) . .
C2 C7 O1 108.4(5) . .
C6 C7 O1 127.0(6) . .
Pt3 C7 O1 126.1(6) . .
N2 C8 O2 114.1(5) . .
N2 C8 S2 129.5(4) . .
O2 C8 S2 116.4(4) . .
C14 C9 C10 119.8(6) . .
C14 C9 N2 107.9(5) . .
C10 C9 N2 132.2(6) . .
C11 C10 C9 116.6(7) . .
C11 C10 H10 121.7 . .
C9 C10 H10 121.7 . .
C12 C11 C10 122.3(7) . .
C12 C11 H11 118.8 . .
C10 C11 H11 118.8 . .
C11 C12 C13 120.8(6) . .
C11 C12 H12 119.6 . .
C13 C12 H12 119.6 . .
C14 C13 C12 115.4(6) . .
C14 C13 H13 122.3 . .
C12 C13 H13 122.3 . .
C13 C14 C9 124.9(6) . .
C13 C14 O2 126.9(6) . .
C9 C14 O2 108.2(5) . .
O3 C15 N3 114.4(6) . .
O3 C15 S3 123.4(5) . .
N3 C15 S3 122.2(5) . .
C17 C16 N3 128.4(8) . .
C17 C16 C21 123.6(7) . .
N3 C16 C21 108.0(6) . .
C16 C17 C18 113.7(10) . .
C16 C17 H17 123.2 . .
C18 C17 H17 123.2 . .
C19 C18 C17 122.4(9) . .
C19 C18 H18 118.8 . .
C17 C18 H18 118.8 . .
C20 C19 C18 121.5(9) . .
C20 C19 Pt4 86.3(8) . 4_576
C18 C19 Pt4 136.7(9) . 4_576
C20 C19 H19 119.2 . .
C18 C19 H19 119.2 . .
Pt4 C19 H19 47.2 4_576 .
C21 C20 C19 116.4(11) . .
C21 C20 Pt4 151.8(7) . 4_576
C19 C20 Pt4 60.8(6) . 4_576
C21 C20 H20 121.8 . .
C19 C20 H20 121.8 . .
Pt4 C20 H20 68.1 4_576 .
C20 C21 C16 122.3(8) . .
C20 C21 O3 129.4(9) . .
C16 C21 O3 108.3(6) . .
N4 C22 O4 114.2(6) . .
N4 C22 S4 129.7(5) . .
O4 C22 S4 116.0(4) . .
N4 C23 C28 109.1(6) . .
N4 C23 C24 132.5(8) . .
C28 C23 C24 118.3(8) . .
C25 C24 C23 117.4(9) . .
C25 C24 H24 121.3 . .
C23 C24 H24 121.3 . .
C24 C25 C26 123.5(9) . .
C24 C25 H25 118.3 . .
C26 C25 H25 118.3 . .
C25 C26 C27 123.0(9) . .
C25 C26 H26 118.5 . .
C27 C26 H26 118.5 . .
C26 C27 C28 112.8(8) . .
C26 C27 H27 123.6 . .
C28 C27 H27 123.6 . .
O4 C28 C23 107.6(6) . .
O4 C28 C27 127.5(7) . .
C23 C28 C27 125.0(7) . .
N5 C29 C30 120.3(6) . .
N5 C29 H29 119.8 . .
C30 C29 H29 119.8 . .
C31 C30 C29 120.8(6) . .
C31 C30 H30 119.6 . .
C29 C30 H30 119.6 . .
C30 C31 C32 119.7(6) . .
C30 C31 H31 120.1 . .
C32 C31 H31 120.1 . .
C31 C32 C41 117.6(6) . .
C31 C32 C33 125.5(6) . .
C41 C32 C33 116.9(6) . .
C34 C33 C32 121.3(6) . .
C34 C33 H33 119.3 . .
C32 C33 H33 119.3 . .
C33 C34 C35 121.7(6) . .
C33 C34 H34 119.2 . .
C35 C34 H34 119.2 . .
C36 C35 C40 118.4(6) . .
C36 C35 C34 123.7(6) . .
C40 C35 C34 118.0(6) . .
C37 C36 C35 120.0(6) . .
C37 C36 H36 120.0 . .
C35 C36 H36 120.0 . .
C36 C37 C38 120.6(6) . .
C36 C37 H37 119.7 . .
C38 C37 H37 119.7 . .
C39 C38 C37 120.8(6) . .
C39 C38 H38 119.6 . .
C37 C38 H38 119.6 . .
C38 C39 C40 117.8(5) . .
C38 C39 Pt1 131.0(5) . .
C40 C39 Pt1 111.2(4) . .
C35 C40 C41 119.3(5) . .
C35 C40 C39 122.4(6) . .
C41 C40 C39 118.4(5) . .
N5 C41 C32 122.0(6) . .
N5 C41 C40 115.3(5) . .
C32 C41 C40 122.7(5) . .
N6 C42 C43 121.6(6) . .
N6 C42 H42 119.2 . .
C43 C42 H42 119.2 . .
C44 C43 C42 119.4(7) . .
C44 C43 H43 120.3 . .
C42 C43 H43 120.3 . .
C43 C44 C45 119.3(6) . .
C43 C44 H44 120.3 . .
C45 C44 H44 120.3 . .
C44 C45 C54 117.8(7) . .
C44 C45 C46 124.8(6) . .
C54 C45 C46 117.4(7) . .
C47 C46 C45 122.0(6) . .
C47 C46 H46 119.0 . .
C45 C46 H46 119.0 . .
C46 C47 C48 121.2(7) . .
C46 C47 H47 119.4 . .
C48 C47 H47 119.4 . .
C53 C48 C49 117.1(6) . .
C53 C48 C47 118.6(7) . .
C49 C48 C47 124.2(7) . .
C50 C49 C48 119.8(6) . .
C50 C49 H49 120.1 . .
C48 C49 H49 120.1 . .
C49 C50 C51 121.8(6) . .
C49 C50 H50 119.1 . .
C51 C50 H50 119.1 . .
C52 C51 C50 120.7(6) . .
C52 C51 Pt4 132.5(5) . .
C50 C51 Pt4 105.3(5) . .
C52 C51 H51 119.6 . .
C50 C51 H51 119.6 . .
Pt4 C51 H51 18.3 . .
C51 C52 C53 117.4(5) . .
C51 C52 Pt2 131.4(4) . .
C53 C52 Pt2 111.2(4) . .
C52 C53 C48 123.1(6) . .
C52 C53 C54 117.7(5) . .
C48 C53 C54 119.2(6) . .
N6 C54 C45 122.5(6) . .
N6 C54 C53 116.2(5) . .
C45 C54 C53 121.3(6) . .

loop_
_geom_bond_atom_site_label_1
_geom_bond_atom_site_label_2
_geom_bond_distance
_geom_bond_site_symmetry_2
C1X Cl2X 1.735(18) .
C1X Cl1X 1.761(18) .
C1X H1X1 0.9900 .
C1X H1X2 0.9900 .
C2X Cl4X 1.677(19) .
C2X Cl3X 1.724(19) .
C2X H2X1 0.9900 .
C2X H2X2 0.9900 .
C3X Cl6X 1.76(2) .
C3X Cl5X 1.77(2) .
C3X H3X1 0.9900 .
C3X H3X2 0.9900 .
Cl5X Cl5X 2.26(3) 3_675
C1S Cl1 1.603(14) .
C1S Cl2 1.702(13) .
C1S H1S1 0.9900 .
C1S H1S2 0.9900 .
C2S Cl3 1.649(14) .
C2S Cl4 1.701(15) .
C2S H2S1 0.9900 .
C2S H2S2 0.9900 .
C3S Cl5 1.824(18) .
C3S Cl6 1.837(19) .
C3S H3S1 0.9900 .
C3S H3S2 0.9900 .
Pt4 O1 2.103(9) .
Pt4 C19 2.209(15) 4_675
Pt4 C1 2.495(10) .
Pt4 C20 2.527(11) 4_675
Pt4 C51 2.558(10) .
Pt4 Pt3 2.687(11) .
Pt3 C7 1.385(10) .
Pt3 C2 1.485(10) .
Pt3 C6 1.788(11) .
Pt3 C3 1.881(10) .
Pt3 C5 2.067(11) .
Pt3 C4 2.119(11) .
Pt3 O1 2.471(9) .
Pt1 C39 2.011(5) .
Pt1 N5 2.065(5) .
Pt1 N1 2.150(5) .
Pt1 S2 2.3039(14) .
Pt1 S3 2.4835(14) .
Pt1 Pt2 2.6923(3) .
Pt2 C52 2.015(6) .
Pt2 N6 2.059(5) .
Pt2 N2 2.160(5) .
Pt2 S1 2.3094(14) .
Pt2 S4 2.4660(14) .
S1 C1 1.698(6) .
S2 C8 1.708(6) .
S3 C15 1.700(6) .
S4 C22 1.697(7) .
O1 C1 1.368(6) .
O1 C7 1.388(7) .
O2 C8 1.356(7) .
O2 C14 1.391(7) .
O3 C15 1.338(8) .
O3 C21 1.390(9) .
O4 C28 1.366(8) .
O4 C22 1.396(7) .
N1 C1 1.308(7) .
N1 C2 1.405(7) .
N2 C8 1.309(7) .
N2 C9 1.409(7) .
N3 C15 1.341(8) .
N3 C16 1.385(8) .
N4 C22 1.288(8) .
N4 C23 1.379(9) .
N6 C42 1.326(8) .
N6 C54 1.354(8) .
N5 C29 1.351(8) .
N5 C41 1.357(7) .
C2 C7 1.382(8) .
C2 C3 1.388(8) .
C3 C4 1.386(9) .
C3 H3 0.9500 .
C4 C5 1.405(11) .
C4 H4 0.9500 .
C5 C6 1.389(10) .
C5 H5 0.9500 .
C6 C7 1.385(9) .
C6 H6 0.9500 .
C9 C14 1.369(9) .
C9 C10 1.388(9) .
C10 C11 1.386(9) .
C10 H10 0.9500 .
C11 C12 1.384(10) .
C11 H11 0.9500 .
C12 C13 1.397(10) .
C12 H12 0.9500 .
C13 C14 1.362(9) .
C13 H13 0.9500 .
C16 C17 1.374(10) .
C16 C21 1.386(11) .
C17 C18 1.423(15) .
C17 H17 0.9500 .
C18 C19 1.395(17) .
C18 H18 0.9500 .
C19 C20 1.375(16) .
C19 Pt4 2.209(15) 4_576
C19 H19 0.9500 .
C20 C21 1.371(10) .
C20 Pt4 2.527(11) 4_576
C20 H20 0.9500 .
C23 C28 1.390(10) .
C23 C24 1.401(11) .
C24 C25 1.345(14) .
C24 H24 0.9500 .
C25 C26 1.374(15) .
C25 H25 0.9500 .
C26 C27 1.379(12) .
C26 H26 0.9500 .
C27 C28 1.415(10) .
C27 H27 0.9500 .
C29 C30 1.399(8) .
C29 H29 0.9500 .
C30 C31 1.362(9) .
C30 H30 0.9500 .
C31 C32 1.397(10) .
C31 H31 0.9500 .
C32 C41 1.410(8) .
C32 C33 1.440(9) .
C33 C34 1.354(10) .
C33 H33 0.9500 .
C34 C35 1.451(9) .
C34 H34 0.9500 .
C35 C36 1.392(10) .
C35 C40 1.411(8) .
C36 C37 1.390(10) .
C36 H36 0.9500 .
C37 C38 1.420(8) .
C37 H37 0.9500 .
C38 C39 1.370(8) .
C38 H38 0.9500 .
C39 C40 1.416(8) .
C40 C41 1.413(8) .
C42 C43 1.400(9) .
C42 H42 0.9500 .
C43 C44 1.388(11) .
C43 H43 0.9500 .
C44 C45 1.391(11) .
C44 H44 0.9500 .
C45 C54 1.401(8) .
C45 C46 1.438(11) .
C46 C47 1.342(12) .
C46 H46 0.9500 .
C47 C48 1.429(10) .
C47 H47 0.9500 .
C48 C53 1.416(9) .
C48 C49 1.417(11) .
C49 C50 1.370(10) .
C49 H49 0.9500 .
C50 C51 1.410(9) .
C50 H50 0.9500 .
C51 C52 1.374(8) .
C51 H51 0.9500 .
C52 C53 1.412(8) .
C53 C54 1.424(9) .
